data_1514608
loop_
_publ_author_name
'Higashino, Tomohiro'
'Osuka, Atsuhiro'

_publ_section_title
;
 2,3,17,18-Tetraethylsulfanyl [30]hexaphyrin(1.1.1.1.1.1) as the first
 aromatic isophlorin-type free-base
;
_journal_issue 3
_journal_name_full 'Chemical Science'
_journal_page_first 1087
_journal_paper_doi 10.1039/c2sc21791k
_journal_volume 4
_journal_year 2013
_chemical_formula_moiety 'C74 H32 F30 N6 O8 S4, 0.5(C8 H18), 5(C6 H6)'
_chemical_formula_sum 'C108 H71 F30 N6 O8 S4'
_chemical_formula_weight 2278.95
_chemical_name_systematic
;
?
;
_space_group_IT_number 2
_symmetry_cell_setting triclinic
_symmetry_Int_Tables_number 2
_symmetry_space_group_name_Hall '-P 1'
_symmetry_space_group_name_H-M 'P -1'
_atom_sites_solution_hydrogens geom
_atom_sites_solution_primary direct
_atom_sites_solution_secondary difmap
_audit_creation_method SHELXL-97
_cell_angle_alpha 76.808(3)
_cell_angle_beta 80.972(3)
_cell_angle_gamma 74.261(2)
_cell_formula_units_Z 2
_cell_length_a 12.2352(5)
_cell_length_b 16.6412(7)
_cell_length_c 25.9304(12)
_cell_measurement_reflns_used 19325
_cell_measurement_temperature 93(2)
_cell_measurement_theta_max 68.21
_cell_measurement_theta_min 3.015
_cell_volume 4922.1(4)
_computing_structure_refinement 'SHELXL-97 (Sheldrick, 1997)'
_computing_structure_solution 'SHELXS-97 (Sheldrick, 1990)'
_diffrn_ambient_temperature 93(2)
_diffrn_detector_area_resol_mean 10.0
_diffrn_measured_fraction_theta_full 0.974
_diffrn_measured_fraction_theta_max 0.974
_diffrn_measurement_device_type 'RIGAKU RAXIS-RAPID'
_diffrn_measurement_method \w
_diffrn_radiation_monochromator graphite
_diffrn_radiation_source 'fine-focus sealed tube'
_diffrn_radiation_type CuK\a
_diffrn_radiation_wavelength 1.54187
_diffrn_reflns_av_R_equivalents 0.1746
_diffrn_reflns_av_sigmaI/netI 0.2584
_diffrn_reflns_limit_h_max 13
_diffrn_reflns_limit_h_min -13
_diffrn_reflns_limit_k_max 18
_diffrn_reflns_limit_k_min -18
_diffrn_reflns_limit_l_max 29
_diffrn_reflns_limit_l_min -29
_diffrn_reflns_number 47536
_diffrn_reflns_theta_full 61.00
_diffrn_reflns_theta_max 61.00
_diffrn_reflns_theta_min 3.52
_exptl_absorpt_coefficient_mu 1.952
_exptl_absorpt_correction_T_max 0.9087
_exptl_absorpt_correction_T_min 0.6962
_exptl_absorpt_correction_type multi-scan
_exptl_crystal_colour violet
_exptl_crystal_density_diffrn 1.538
_exptl_crystal_density_method 'not measured'
_exptl_crystal_description prism
_exptl_crystal_F_000 2318
_exptl_crystal_size_max 0.20
_exptl_crystal_size_mid 0.10
_exptl_crystal_size_min 0.05
_refine_diff_density_max 0.390
_refine_diff_density_min -0.286
_refine_diff_density_rms 0.065
_refine_ls_extinction_method none
_refine_ls_goodness_of_fit_ref 1.024
_refine_ls_hydrogen_treatment constr
_refine_ls_matrix_type full
_refine_ls_number_parameters 1428
_refine_ls_number_reflns 14648
_refine_ls_number_restraints 1074
_refine_ls_restrained_S_all 0.997
_refine_ls_R_factor_all 0.3347
_refine_ls_R_factor_gt 0.1054
_refine_ls_shift/su_max 0.000
_refine_ls_shift/su_mean 0.000
_refine_ls_structure_factor_coef Fsqd
_refine_ls_weighting_details 'calc w=1/[\s^2^(Fo^2^)+(0.0500P)^2^+0.0000P] where P=(Fo^2^+2Fc^2^)/3'
_refine_ls_weighting_scheme calc
_refine_ls_wR_factor_gt 0.1921
_refine_ls_wR_factor_ref 0.2861
_reflns_number_gt 3185
_reflns_number_total 14648
_reflns_threshold_expression >2sigma(I)
_cod_data_source_file c2sc21791k.txt
_cod_data_source_block 0322hi
_cod_depositor_comments
;
The following automatic conversions were performed:

'_symmetry_cell_setting' value 'Triclinic' changed to 'triclinic'
according to
/usr/data/users/saulius/automatic-downloads/retrospective/RSC/lib/dictionaries/cif_core.dic
dictionary named 'cif_core.dic' version 2.4.2 from 2011-04-26.

Automatic conversion script
Id: cif_fix_values 2281 2013-09-26 08:29:07Z andrius 
;
_cod_original_sg_symbol_H-M P-1
_cod_database_code 1514608

loop_
_symmetry_equiv_pos_as_xyz
'x, y, z'
'-x, -y, -z'

loop_
_atom_site_label
_atom_site_type_symbol
_atom_site_fract_x
_atom_site_fract_y
_atom_site_fract_z
_atom_site_U_iso_or_equiv
_atom_site_adp_type
_atom_site_occupancy
_atom_site_symmetry_multiplicity
_atom_site_calc_flag
_atom_site_refinement_flags
_atom_site_disorder_assembly
_atom_site_disorder_group
C1 C 0.9294(15) 0.1675(9) 0.3378(6) 0.109(4) Uani 1 1 d U . .
C2 C 1.0385(13) 0.1111(8) 0.3541(5) 0.111(4) Uani 1 1 d U . .
C3 C 1.1190(10) 0.1071(8) 0.3112(6) 0.105(4) Uani 1 1 d U . .
C4 C 1.0659(13) 0.1592(8) 0.2664(6) 0.106(4) Uani 1 1 d U . .
C5 C 1.1075(11) 0.1869(9) 0.2116(6) 0.100(4) Uani 1 1 d U . .
C6 C 1.0592(12) 0.2630(10) 0.1815(6) 0.103(4) Uani 1 1 d U . .
C7 C 1.0763(10) 0.2983(8) 0.1262(5) 0.105(4) Uani 1 1 d U . .
H1 H 1.1309 0.2709 0.1014 0.126 Uiso 1 1 calc R . .
C8 C 1.0038(11) 0.3771(9) 0.1137(6) 0.122(4) Uani 1 1 d U . .
H2 H 0.9980 0.4140 0.0798 0.146 Uiso 1 1 calc R . .
C9 C 0.9382(13) 0.3913(10) 0.1634(6) 0.109(4) Uani 1 1 d U . .
C10 C 0.8398(12) 0.4581(9) 0.1708(6) 0.106(4) Uani 1 1 d U . .
C11 C 0.7775(13) 0.4705(9) 0.2180(7) 0.105(4) Uani 1 1 d U . .
C12 C 0.8050(12) 0.4459(8) 0.2706(6) 0.109(4) Uani 1 1 d U . .
H3 H 0.8776 0.4124 0.2804 0.131 Uiso 1 1 calc R . .
C13 C 0.7186(13) 0.4744(8) 0.3057(6) 0.117(4) Uani 1 1 d U . .
H4 H 0.7182 0.4675 0.3431 0.141 Uiso 1 1 calc R . .
C14 C 0.6249(15) 0.5188(8) 0.2728(7) 0.107(4) Uani 1 1 d U . .
C15 C 0.5114(14) 0.5509(8) 0.2929(7) 0.119(4) Uani 1 1 d U . .
C16 C 0.4238(14) 0.5757(9) 0.2532(7) 0.117(4) Uani 1 1 d U . .
C17 C 0.3164(12) 0.6358(8) 0.2508(5) 0.102(4) Uani 1 1 d U . .
C18 C 0.2720(10) 0.6233(8) 0.2077(6) 0.109(4) Uani 1 1 d U . .
C19 C 0.3521(13) 0.5608(9) 0.1868(6) 0.110(4) Uani 1 1 d U . .
C20 C 0.3587(11) 0.5171(9) 0.1422(6) 0.114(4) Uani 1 1 d U . .
C21 C 0.4152(10) 0.4348(9) 0.1449(6) 0.100(4) Uani 1 1 d U . .
C22 C 0.4397(9) 0.3830(8) 0.1036(5) 0.105(4) Uani 1 1 d U . .
H5 H 0.4113 0.3995 0.0697 0.126 Uiso 1 1 calc R . .
C23 C 0.5105(10) 0.3072(8) 0.1229(6) 0.109(4) Uani 1 1 d U . .
H6 H 0.5405 0.2618 0.1041 0.131 Uiso 1 1 calc R . .
C24 C 0.5333(12) 0.3058(9) 0.1759(6) 0.102(4) Uani 1 1 d U . .
C25 C 0.6146(12) 0.2449(10) 0.2055(6) 0.110(4) Uani 1 1 d U . .
C26 C 0.6328(13) 0.2532(7) 0.2550(7) 0.103(4) Uani 1 1 d U . .
C27 C 0.5613(11) 0.2898(8) 0.2976(6) 0.115(4) Uani 1 1 d U . .
H7 H 0.4844 0.3214 0.2949 0.137 Uiso 1 1 calc R . .
C28 C 0.6147(12) 0.2745(7) 0.3417(5) 0.110(4) Uani 1 1 d U . .
H8 H 0.5838 0.2928 0.3743 0.132 Uiso 1 1 calc R . .
C29 C 0.7283(14) 0.2247(9) 0.3295(7) 0.111(4) Uani 1 1 d U . .
C30 C 0.8171(14) 0.1966(8) 0.3604(7) 0.115(4) Uani 1 1 d U . .
C31 C 1.1914(12) 0.1250(9) 0.1805(5) 0.105(4) Uani 1 1 d U . .
C32 C 1.2917(14) 0.1432(9) 0.1532(6) 0.110(4) Uani 1 1 d U . .
C33 C 1.3700(13) 0.0860(11) 0.1249(6) 0.111(4) Uani 1 1 d U . .
C34 C 1.3526(15) 0.0129(11) 0.1219(6) 0.128(5) Uani 1 1 d U . .
C35 C 1.2569(16) -0.0091(10) 0.1496(7) 0.133(5) Uani 1 1 d U . .
C36 C 1.1830(12) 0.0461(10) 0.1764(6) 0.111(4) Uani 1 1 d U . .
C37 C 0.7998(11) 0.5147(8) 0.1195(6) 0.106(4) Uani 1 1 d U . .
C38 C 0.8513(12) 0.5739(9) 0.0918(7) 0.115(4) Uani 1 1 d U . .
C39 C 0.8151(12) 0.6271(9) 0.0438(7) 0.119(5) Uani 1 1 d U . .
C40 C 0.7226(12) 0.6160(8) 0.0251(6) 0.110(4) Uani 1 1 d U . .
C41 C 0.6706(11) 0.5538(9) 0.0500(6) 0.108(4) Uani 1 1 d U . .
C42 C 0.7109(12) 0.5034(8) 0.0976(6) 0.111(4) Uani 1 1 d U . .
C43 C 0.4778(12) 0.5493(10) 0.3499(7) 0.114(4) Uani 1 1 d U . .
C44 C 0.5050(13) 0.5966(10) 0.3797(9) 0.128(5) Uani 1 1 d U . .
C45 C 0.4735(14) 0.5954(10) 0.4326(8) 0.121(5) Uani 1 1 d U . .
C46 C 0.3975(16) 0.5435(13) 0.4553(7) 0.131(5) Uani 1 1 d U . .
C47 C 0.3673(13) 0.4944(10) 0.4299(9) 0.124(5) Uani 1 1 d U . .
C48 C 0.4056(15) 0.4986(10) 0.3765(8) 0.128(5) Uani 1 1 d U . .
F11 F 0.5769(6) 0.6482(5) 0.3545(3) 0.145(3) Uani 1 1 d U . .
F12 F 0.5016(7) 0.6430(5) 0.4595(3) 0.181(4) Uani 1 1 d U . .
F13 F 0.3622(7) 0.5444(5) 0.5077(4) 0.165(3) Uani 1 1 d U . .
F14 F 0.2949(7) 0.4467(5) 0.4546(3) 0.164(3) Uani 1 1 d U . .
F15 F 0.3723(6) 0.4490(4) 0.3521(3) 0.141(3) Uani 1 1 d U . .
C49 C 0.3049(10) 0.5631(8) 0.0934(6) 0.099(4) Uani 1 1 d U . .
C50 C 0.3349(11) 0.6350(9) 0.0618(7) 0.112(4) Uani 1 1 d U . .
C51 C 0.2823(13) 0.6778(9) 0.0153(7) 0.119(4) Uani 1 1 d U . .
C52 C 0.2024(12) 0.6530(10) -0.0016(6) 0.112(4) Uani 1 1 d U . .
C53 C 0.1773(11) 0.5814(9) 0.0272(6) 0.109(4) Uani 1 1 d U . .
C54 C 0.2245(11) 0.5364(8) 0.0721(6) 0.105(4) Uani 1 1 d U . .
C55 C 0.6872(12) 0.1735(10) 0.1799(5) 0.109(4) Uani 1 1 d U . .
C56 C 0.6461(13) 0.1054(11) 0.1796(6) 0.117(4) Uani 1 1 d U . .
C57 C 0.7178(15) 0.0365(10) 0.1573(6) 0.125(5) Uani 1 1 d U . .
C58 C 0.8215(16) 0.0462(10) 0.1355(6) 0.132(5) Uani 1 1 d U . .
C59 C 0.8644(15) 0.1091(11) 0.1324(6) 0.124(5) Uani 1 1 d U . .
C60 C 0.7908(13) 0.1759(9) 0.1572(6) 0.108(4) Uani 1 1 d U . .
C61 C 0.7909(12) 0.2068(10) 0.4146(8) 0.113(4) Uani 1 1 d U . .
C62 C 0.8203(12) 0.2645(9) 0.4382(7) 0.109(5) Uani 1 1 d U . .
C63 C 0.7967(14) 0.2730(10) 0.4888(8) 0.121(5) Uani 1 1 d U . .
C64 C 0.7312(14) 0.2229(12) 0.5195(7) 0.125(5) Uani 1 1 d U . .
C65 C 0.6973(13) 0.1626(10) 0.5030(8) 0.117(5) Uani 1 1 d U . .
C66 C 0.7281(14) 0.1598(10) 0.4506(8) 0.119(5) Uani 1 1 d U . .
F26 F 0.8831(5) 0.3159(4) 0.4040(3) 0.126(2) Uani 1 1 d U . .
F27 F 0.8323(6) 0.3290(4) 0.5074(3) 0.149(3) Uani 1 1 d U . .
F28 F 0.7040(6) 0.2280(4) 0.5737(3) 0.148(3) Uani 1 1 d U . .
F29 F 0.6350(6) 0.1138(4) 0.5362(3) 0.138(3) Uani 1 1 d U . .
F30 F 0.6919(5) 0.0984(4) 0.4341(3) 0.123(2) Uani 1 1 d U . .
N1 N 0.9565(9) 0.1941(6) 0.2835(5) 0.108(3) Uani 1 1 d U . .
N2 N 0.9752(9) 0.3250(8) 0.2038(4) 0.117(3) Uani 1 1 d U . .
H83 H 0.9507 0.3219 0.2378 0.140 Uiso 1 1 calc R . .
N3 N 0.6684(10) 0.5161(6) 0.2224(5) 0.117(4) Uani 1 1 d U . .
H81 H 0.6296 0.5416 0.1949 0.140 Uiso 1 1 calc R . .
N4 N 0.4451(9) 0.5340(6) 0.2134(5) 0.109(3) Uani 1 1 d U . .
N5 N 0.4710(8) 0.3836(7) 0.1882(4) 0.105(3) Uani 1 1 d U . .
H84 H 0.4673 0.3984 0.2190 0.126 Uiso 1 1 calc R . .
N6 N 0.7330(9) 0.2149(6) 0.2777(5) 0.113(3) Uani 1 1 d U . .
H82 H 0.7944 0.1868 0.2608 0.135 Uiso 1 1 calc R . .
F1 F 1.3182(5) 0.2170(4) 0.1561(2) 0.125(2) Uani 1 1 d U . .
F2 F 1.4653(6) 0.1126(4) 0.0989(3) 0.137(3) Uani 1 1 d U . .
F3 F 1.4274(7) -0.0403(5) 0.0964(3) 0.162(3) Uani 1 1 d U . .
F4 F 1.2323(6) -0.0804(5) 0.1470(3) 0.158(3) Uani 1 1 d U . .
F5 F 1.0835(6) 0.0258(4) 0.2023(3) 0.130(2) Uani 1 1 d U . .
F6 F 0.9402(5) 0.5903(4) 0.1083(3) 0.115(2) Uani 1 1 d U . .
F7 F 0.8696(5) 0.6875(4) 0.0172(3) 0.125(2) Uani 1 1 d U . .
F8 F 0.6877(5) 0.6689(4) -0.0214(3) 0.121(2) Uani 1 1 d U . .
F9 F 0.5827(5) 0.5423(4) 0.0299(3) 0.119(2) Uani 1 1 d U . .
F10 F 0.6563(5) 0.4428(4) 0.1217(3) 0.121(2) Uani 1 1 d U . .
F16 F 0.4118(5) 0.6655(4) 0.0784(3) 0.126(2) Uani 1 1 d U . .
F17 F 0.3190(6) 0.7492(4) -0.0116(3) 0.137(2) Uani 1 1 d U . .
F18 F 0.1579(6) 0.6947(4) -0.0468(3) 0.136(3) Uani 1 1 d U . .
F19 F 0.0932(5) 0.5533(4) 0.0104(3) 0.123(2) Uani 1 1 d U . .
F20 F 0.1864(5) 0.4687(4) 0.0998(3) 0.120(2) Uani 1 1 d U . .
F21 F 0.5439(6) 0.0977(4) 0.2040(3) 0.128(2) Uani 1 1 d U . .
F22 F 0.6740(6) -0.0287(4) 0.1577(3) 0.152(3) Uani 1 1 d U . .
F23 F 0.8874(7) -0.0208(5) 0.1136(3) 0.163(3) Uani 1 1 d U . .
F24 F 0.9678(6) 0.1174(5) 0.1112(3) 0.146(3) Uani 1 1 d U . .
F25 F 0.8351(5) 0.2434(4) 0.1562(2) 0.122(2) Uani 1 1 d U . .
S1 S 1.0542(3) 0.0414(2) 0.41881(16) 0.1170(12) Uani 1 1 d U . .
O1 O 0.9395(7) 0.0478(4) 0.4455(3) 0.119(3) Uani 1 1 d U . .
O2 O 1.1189(6) -0.0431(5) 0.4091(3) 0.118(3) Uani 1 1 d U . .
C67 C 1.1352(9) 0.0753(7) 0.4550(4) 0.110(4) Uani 1 1 d U . .
H46 H 1.1537 0.0312 0.4873 0.132 Uiso 1 1 calc R . .
H47 H 1.2081 0.0801 0.4332 0.132 Uiso 1 1 calc R . .
C68 C 1.0773(9) 0.1615(7) 0.4722(4) 0.129(4) Uani 1 1 d U . .
H48 H 1.0460 0.2034 0.4416 0.194 Uiso 1 1 calc R . .
H49 H 1.1338 0.1817 0.4854 0.194 Uiso 1 1 calc R . .
H50 H 1.0155 0.1540 0.5004 0.194 Uiso 1 1 calc R . .
S2 S 1.2710(3) 0.0585(2) 0.31082(18) 0.1144(12) Uani 1 1 d U . .
O3 O 1.3251(6) 0.1011(4) 0.2631(3) 0.115(3) Uani 1 1 d U . .
O4 O 1.3095(6) 0.0602(4) 0.3611(3) 0.112(3) Uani 1 1 d U . .
C69 C 1.2908(10) -0.0502(6) 0.3050(5) 0.124(4) Uani 1 1 d U . .
H51 H 1.2514 -0.0811 0.3364 0.149 Uiso 1 1 calc R . .
H52 H 1.2591 -0.0525 0.2726 0.149 Uiso 1 1 calc R . .
C70 C 1.4200(9) -0.0908(7) 0.3014(5) 0.152(5) Uani 1 1 d U . .
H53 H 1.4587 -0.0569 0.2719 0.227 Uiso 1 1 calc R . .
H54 H 1.4344 -0.1488 0.2951 0.227 Uiso 1 1 calc R . .
H55 H 1.4492 -0.0926 0.3348 0.227 Uiso 1 1 calc R . .
S3 S 0.2614(3) 0.7178(2) 0.28800(17) 0.1219(12) Uani 1 1 d U . .
O5 O 0.3529(6) 0.7230(4) 0.3160(3) 0.129(3) Uani 1 1 d U . .
O6 O 0.2113(6) 0.7956(5) 0.2498(3) 0.125(3) Uani 1 1 d U . .
C71 C 0.1574(10) 0.6820(8) 0.3372(5) 0.129(5) Uani 1 1 d U . .
H56 H 0.1047 0.6618 0.3207 0.154 Uiso 1 1 calc R . .
H57 H 0.1948 0.6345 0.3644 0.154 Uiso 1 1 calc R . .
C72 C 0.0934(12) 0.7567(9) 0.3622(6) 0.188(6) Uani 1 1 d U . .
H58 H 0.0564 0.7363 0.3972 0.283 Uiso 1 1 calc R . .
H59 H 0.0354 0.7936 0.3394 0.283 Uiso 1 1 calc R . .
H60 H 0.1467 0.7889 0.3662 0.283 Uiso 1 1 calc R . .
S4 S 0.1303(3) 0.6685(2) 0.18926(18) 0.1178(12) Uani 1 1 d U . .
O7 O 0.1094(6) 0.6119(5) 0.1588(3) 0.124(3) Uani 1 1 d U . .
O8 O 0.0529(7) 0.6884(5) 0.2354(3) 0.124(3) Uani 1 1 d U . .
C73 C 0.1386(10) 0.7660(7) 0.1448(4) 0.114(4) Uani 1 1 d U . .
H61 H 0.1365 0.8099 0.1652 0.137 Uiso 1 1 calc R . .
H62 H 0.2113 0.7578 0.1214 0.137 Uiso 1 1 calc R . .
C74 C 0.0376(10) 0.7950(7) 0.1110(4) 0.134(4) Uani 1 1 d U . .
H63 H 0.0380 0.7500 0.0922 0.201 Uiso 1 1 calc R . .
H64 H 0.0442 0.8468 0.0850 0.201 Uiso 1 1 calc R . .
H65 H -0.0339 0.8066 0.1342 0.201 Uiso 1 1 calc R . .
C75A C 0.165(2) 0.4000(16) 0.2468(6) 0.117(6) Uani 0.69(2) 1 d PGU A 1
H21 H 0.1648 0.4192 0.2093 0.141 Uiso 0.69(2) 1 calc PR A 1
C76A C 0.1046(19) 0.4535(8) 0.2811(11) 0.126(7) Uani 0.69(2) 1 d PGU A 1
H22 H 0.0629 0.5094 0.2671 0.152 Uiso 0.69(2) 1 calc PR A 1
C77A C 0.1051(17) 0.4254(13) 0.3358(10) 0.131(7) Uani 0.69(2) 1 d PGU A 1
H23 H 0.0638 0.4620 0.3593 0.157 Uiso 0.69(2) 1 calc PR A 1
C78A C 0.166(2) 0.3437(15) 0.3562(5) 0.123(6) Uani 0.69(2) 1 d PGU A 1
H24 H 0.1666 0.3245 0.3937 0.147 Uiso 0.69(2) 1 calc PR A 1
C79A C 0.2268(18) 0.2901(8) 0.3219(9) 0.117(6) Uani 0.69(2) 1 d PGU A 1
H25 H 0.2685 0.2343 0.3359 0.141 Uiso 0.69(2) 1 calc PR A 1
C80A C 0.2262(17) 0.3183(14) 0.2672(8) 0.116(6) Uani 0.69(2) 1 d PGU A 1
H26 H 0.2676 0.2817 0.2437 0.139 Uiso 0.69(2) 1 calc PR A 1
C81 C 0.3652(14) 0.0983(11) 0.5315(8) 0.171(7) Uani 1 1 d U . .
H27 H 0.3633 0.0475 0.5569 0.205 Uiso 1 1 calc R . .
C82 C 0.3375(13) 0.1743(12) 0.5498(8) 0.180(6) Uani 1 1 d U . .
H28 H 0.3166 0.1764 0.5865 0.216 Uiso 1 1 calc R . .
C83 C 0.3422(14) 0.2462(12) 0.5117(8) 0.166(6) Uani 1 1 d U . .
H29 H 0.3213 0.3001 0.5219 0.200 Uiso 1 1 calc R . .
C84 C 0.3783(13) 0.2414(11) 0.4567(8) 0.161(6) Uani 1 1 d U . .
H30 H 0.3844 0.2913 0.4312 0.193 Uiso 1 1 calc R . .
C85 C 0.4038(12) 0.1644(11) 0.4414(7) 0.157(5) Uani 1 1 d U . .
H31 H 0.4273 0.1610 0.4051 0.188 Uiso 1 1 calc R . .
C86 C 0.3957(13) 0.0918(12) 0.4783(8) 0.159(6) Uani 1 1 d U . .
H32 H 0.4105 0.0385 0.4678 0.191 Uiso 1 1 calc R . .
C75B C 0.152(4) 0.444(2) 0.2518(18) 0.126(10) Uani 0.31(2) 1 d PGU A 2
H33 H 0.1312 0.4905 0.2233 0.151 Uiso 0.31(2) 1 calc PR A 2
C76B C 0.114(4) 0.453(2) 0.304(2) 0.133(10) Uani 0.31(2) 1 d PGU A 2
H34 H 0.0665 0.5053 0.3113 0.160 Uiso 0.31(2) 1 calc PR A 2
C77B C 0.144(5) 0.384(4) 0.3457(14) 0.124(9) Uani 0.31(2) 1 d PGU A 2
H35 H 0.1180 0.3905 0.3814 0.148 Uiso 0.31(2) 1 calc PR A 2
C78B C 0.213(5) 0.307(3) 0.3351(18) 0.127(10) Uani 0.31(2) 1 d PGU A 2
H36 H 0.2342 0.2609 0.3636 0.153 Uiso 0.31(2) 1 calc PR A 2
C79B C 0.252(4) 0.299(2) 0.283(2) 0.126(10) Uani 0.31(2) 1 d PGU A 2
H37 H 0.2989 0.2460 0.2756 0.151 Uiso 0.31(2) 1 calc PR A 2
C80B C 0.221(5) 0.367(3) 0.2412(14) 0.127(10) Uani 0.31(2) 1 d PGU A 2
H38 H 0.2474 0.3608 0.2055 0.152 Uiso 0.31(2) 1 calc PR A 2
C87 C 0.3022(15) 0.0382(10) 0.6864(7) 0.158(6) Uani 1 1 d U . .
H9 H 0.3780 0.0219 0.6702 0.190 Uiso 1 1 calc R . .
C88 C 0.2210(17) 0.0041(10) 0.6790(7) 0.175(6) Uani 1 1 d U . .
H10 H 0.2379 -0.0363 0.6564 0.210 Uiso 1 1 calc R . .
C89 C 0.1125(16) 0.0269(11) 0.7038(7) 0.172(6) Uani 1 1 d U . .
H11 H 0.0580 -0.0021 0.7001 0.206 Uiso 1 1 calc R . .
C90 C 0.0790(13) 0.0892(9) 0.7334(6) 0.140(5) Uani 1 1 d U . .
H12 H 0.0021 0.1089 0.7473 0.168 Uiso 1 1 calc R . .
C91 C 0.1652(15) 0.1202(9) 0.7412(6) 0.148(5) Uani 1 1 d U . .
H13 H 0.1496 0.1602 0.7640 0.178 Uiso 1 1 calc R . .
C92 C 0.2734(14) 0.0966(11) 0.7177(6) 0.149(5) Uani 1 1 d U . .
H14 H 0.3300 0.1219 0.7235 0.179 Uiso 1 1 calc R . .
C93 C 0.2031(15) -0.0452(11) 0.0066(7) 0.182(6) Uani 1 1 d U . .
H39 H 0.1802 -0.0965 0.0098 0.219 Uiso 1 1 calc R . .
C94 C 0.3118(17) -0.0415(12) -0.0158(7) 0.201(7) Uani 1 1 d U . .
H40 H 0.3642 -0.0896 -0.0268 0.241 Uiso 1 1 calc R . .
C95 C 0.3412(17) 0.0311(12) -0.0214(8) 0.225(8) Uani 1 1 d U . .
H41 H 0.4145 0.0364 -0.0380 0.269 Uiso 1 1 calc R . .
C96 C 0.2629(16) 0.1018(12) -0.0025(7) 0.192(6) Uani 1 1 d U . .
H42 H 0.2869 0.1519 -0.0036 0.230 Uiso 1 1 calc R . .
C97 C 0.1543(16) 0.0977(11) 0.0171(7) 0.180(6) Uani 1 1 d U . .
H43 H 0.1004 0.1474 0.0252 0.216 Uiso 1 1 calc R . .
C98 C 0.1228(15) 0.0256(12) 0.0251(7) 0.192(6) Uani 1 1 d U . .
H44 H 0.0499 0.0207 0.0425 0.230 Uiso 1 1 calc R . .
C99 C 0.4685(7) 0.2326(7) 0.8349(6) 0.192(7) Uani 1 1 d GU . .
H75 H 0.5469 0.2203 0.8401 0.230 Uiso 1 1 calc R . .
C100 C 0.4347(11) 0.2593(7) 0.7838(5) 0.202(7) Uani 1 1 d GU . .
H76 H 0.4900 0.2653 0.7540 0.242 Uiso 1 1 calc R . .
C101 C 0.3199(13) 0.2774(6) 0.7762(4) 0.200(7) Uani 1 1 d GU . .
H77 H 0.2968 0.2957 0.7412 0.240 Uiso 1 1 calc R . .
C102 C 0.2389(7) 0.2688(6) 0.8198(6) 0.179(6) Uani 1 1 d GU . .
H78 H 0.1604 0.2811 0.8146 0.215 Uiso 1 1 calc R . .
C103 C 0.2727(11) 0.2420(7) 0.8709(5) 0.200(7) Uani 1 1 d GU . .
H79 H 0.2173 0.2361 0.9007 0.241 Uiso 1 1 calc R . .
C104 C 0.3875(13) 0.2240(7) 0.8785(4) 0.201(6) Uani 1 1 d GU . .
H80 H 0.4106 0.2057 0.9135 0.241 Uiso 1 1 calc R . .
C105 C 0.1520(11) 0.3538(11) 0.6469(6) 0.251(10) Uani 1 1 d U . .
H85 H 0.1918 0.3589 0.6756 0.377 Uiso 1 1 calc R . .
H86 H 0.1951 0.3044 0.6316 0.377 Uiso 1 1 calc R . .
H87 H 0.0755 0.3465 0.6613 0.377 Uiso 1 1 calc R . .
C106 C 0.1419(11) 0.4346(10) 0.6036(7) 0.173(6) Uani 1 1 d U . .
H69 H 0.2187 0.4434 0.5895 0.208 Uiso 1 1 calc R . .
H70 H 0.0972 0.4847 0.6185 0.208 Uiso 1 1 calc R . .
C107 C 0.0821(14) 0.4235(10) 0.5590(7) 0.197(6) Uani 1 1 d U . .
H71 H 0.1357 0.3822 0.5391 0.237 Uiso 1 1 calc R . .
H72 H 0.0161 0.3993 0.5751 0.237 Uiso 1 1 calc R . .
C108 C 0.0426(15) 0.5019(12) 0.5224(6) 0.214(7) Uani 1 1 d U . .
H73 H 0.1100 0.5208 0.5025 0.257 Uiso 1 1 calc R . .
H74 H 0.0002 0.5456 0.5433 0.257 Uiso 1 1 calc R . .

loop_
_atom_site_aniso_label
_atom_site_aniso_U_11
_atom_site_aniso_U_22
_atom_site_aniso_U_33
_atom_site_aniso_U_23
_atom_site_aniso_U_13
_atom_site_aniso_U_12
C1 0.121(11) 0.103(9) 0.106(11) 0.001(9) -0.024(11) -0.046(9)
C2 0.120(12) 0.114(9) 0.108(12) -0.018(9) -0.019(9) -0.044(9)
C3 0.082(10) 0.105(9) 0.127(12) -0.010(9) -0.015(8) -0.030(8)
C4 0.114(10) 0.099(9) 0.107(11) 0.011(8) -0.038(10) -0.039(8)
C5 0.091(9) 0.101(9) 0.107(11) 0.006(9) -0.038(8) -0.028(8)
C6 0.111(10) 0.112(10) 0.092(10) 0.006(9) -0.048(9) -0.038(8)
C7 0.100(9) 0.111(9) 0.117(11) -0.017(9) -0.015(9) -0.050(8)
C8 0.106(11) 0.102(9) 0.155(13) -0.001(10) -0.028(10) -0.034(9)
C9 0.101(10) 0.117(10) 0.118(11) -0.001(10) -0.028(9) -0.050(9)
C10 0.095(10) 0.107(9) 0.113(11) -0.002(9) -0.034(9) -0.024(8)
C11 0.100(10) 0.106(9) 0.098(11) -0.008(9) -0.014(10) -0.016(8)
C12 0.100(10) 0.093(9) 0.134(14) -0.001(9) -0.030(10) -0.030(8)
C13 0.124(12) 0.114(10) 0.116(12) -0.014(8) -0.039(10) -0.025(9)
C14 0.116(11) 0.095(8) 0.114(11) -0.003(9) -0.046(11) -0.028(8)
C15 0.119(11) 0.112(9) 0.128(12) -0.021(9) -0.029(11) -0.022(9)
C16 0.112(11) 0.106(10) 0.140(12) -0.028(9) -0.015(10) -0.033(9)
C17 0.092(10) 0.102(9) 0.127(11) -0.040(8) -0.006(9) -0.035(8)
C18 0.062(8) 0.100(9) 0.162(12) 0.000(9) -0.056(8) -0.009(7)
C19 0.092(10) 0.103(10) 0.140(12) -0.023(9) -0.015(9) -0.030(8)
C20 0.108(9) 0.093(9) 0.130(11) -0.004(9) -0.032(9) -0.009(8)
C21 0.086(8) 0.106(10) 0.119(11) -0.013(9) -0.029(8) -0.041(8)
C22 0.081(8) 0.113(10) 0.133(11) 0.008(9) -0.056(8) -0.045(8)
C23 0.081(8) 0.117(10) 0.136(12) 0.000(10) -0.030(8) -0.045(8)
C24 0.101(9) 0.111(9) 0.111(11) -0.019(9) -0.036(8) -0.041(8)
C25 0.097(10) 0.132(10) 0.112(11) -0.007(10) -0.044(9) -0.044(8)
C26 0.110(10) 0.066(7) 0.134(13) -0.001(8) -0.045(10) -0.020(7)
C27 0.103(10) 0.101(9) 0.134(13) -0.004(9) -0.049(9) -0.012(8)
C28 0.110(10) 0.102(9) 0.119(11) -0.013(8) -0.046(9) -0.014(8)
C29 0.110(10) 0.105(9) 0.122(11) -0.013(9) -0.039(11) -0.027(8)
C30 0.097(10) 0.122(9) 0.110(12) -0.007(9) -0.004(10) -0.019(9)
C31 0.094(9) 0.090(9) 0.124(10) 0.003(8) -0.027(8) -0.019(9)
C32 0.109(11) 0.109(10) 0.134(12) -0.014(9) -0.041(9) -0.053(9)
C33 0.105(11) 0.105(11) 0.122(11) -0.014(9) -0.024(9) -0.025(10)
C34 0.136(13) 0.095(11) 0.146(13) -0.002(10) -0.023(10) -0.031(11)
C35 0.134(14) 0.092(11) 0.175(14) -0.003(10) -0.030(11) -0.043(10)
C36 0.082(10) 0.089(10) 0.159(12) -0.002(9) -0.026(9) -0.029(9)
C37 0.086(9) 0.103(9) 0.135(11) 0.001(8) -0.029(8) -0.041(8)
C38 0.092(10) 0.094(10) 0.167(13) -0.023(9) -0.029(10) -0.032(8)
C39 0.092(10) 0.094(10) 0.175(13) -0.024(9) 0.006(10) -0.043(9)
C40 0.101(10) 0.083(9) 0.145(12) -0.013(8) -0.028(9) -0.019(8)
C41 0.097(10) 0.096(9) 0.140(12) -0.010(9) -0.040(9) -0.036(8)
C42 0.098(10) 0.089(9) 0.150(12) -0.008(8) -0.024(9) -0.040(8)
C43 0.093(9) 0.121(10) 0.131(13) -0.018(10) -0.050(10) -0.015(8)
C44 0.116(11) 0.118(11) 0.149(15) -0.013(11) -0.050(12) -0.014(9)
C45 0.115(12) 0.107(11) 0.137(14) -0.048(11) -0.048(12) 0.019(9)
C46 0.122(12) 0.142(13) 0.119(14) -0.025(12) -0.058(11) 0.008(10)
C47 0.098(11) 0.113(11) 0.157(15) -0.020(12) -0.033(11) -0.015(9)
C48 0.126(12) 0.105(10) 0.147(15) 0.004(12) -0.040(12) -0.024(9)
F11 0.117(6) 0.125(6) 0.208(8) -0.057(6) -0.059(5) -0.008(5)
F12 0.172(7) 0.168(7) 0.219(9) -0.097(7) -0.115(6) 0.038(6)
F13 0.158(7) 0.151(6) 0.153(7) -0.007(6) -0.046(7) 0.014(5)
F14 0.141(7) 0.128(6) 0.194(9) 0.005(5) -0.003(6) -0.022(5)
F15 0.135(6) 0.121(6) 0.171(8) -0.018(5) -0.029(5) -0.043(5)
C49 0.079(8) 0.080(8) 0.138(11) -0.008(8) -0.031(8) -0.019(7)
C50 0.077(9) 0.090(10) 0.159(13) -0.009(9) -0.024(9) -0.007(8)
C51 0.105(11) 0.093(10) 0.152(13) -0.010(9) -0.017(10) -0.023(9)
C52 0.101(10) 0.098(10) 0.132(12) 0.003(9) -0.035(9) -0.025(9)
C53 0.090(9) 0.076(9) 0.157(13) -0.001(9) -0.048(9) -0.013(8)
C54 0.087(9) 0.078(9) 0.141(12) -0.008(8) -0.032(9) -0.003(8)
C55 0.078(9) 0.124(10) 0.119(10) -0.001(8) -0.015(8) -0.033(9)
C56 0.088(11) 0.111(11) 0.147(11) 0.014(9) -0.032(9) -0.037(9)
C57 0.108(12) 0.100(10) 0.169(13) -0.001(9) -0.053(10) -0.030(10)
C58 0.126(13) 0.091(10) 0.178(13) -0.027(10) -0.029(11) -0.016(11)
C59 0.117(12) 0.093(11) 0.158(12) -0.008(10) -0.058(10) -0.011(11)
C60 0.084(10) 0.092(9) 0.151(11) 0.010(8) -0.034(9) -0.042(9)
C61 0.103(10) 0.112(10) 0.134(13) -0.017(10) -0.035(10) -0.037(8)
C62 0.103(9) 0.106(10) 0.109(12) 0.019(10) -0.032(10) -0.033(8)
C63 0.122(11) 0.101(10) 0.147(15) -0.005(12) -0.057(12) -0.028(9)
C64 0.114(11) 0.122(12) 0.125(13) -0.022(11) -0.031(11) 0.006(9)
C65 0.110(11) 0.089(10) 0.143(14) -0.008(12) -0.040(11) -0.006(8)
C66 0.122(12) 0.102(10) 0.132(14) -0.021(11) -0.054(12) -0.006(9)
F26 0.112(5) 0.104(5) 0.164(7) -0.012(5) -0.049(5) -0.023(4)
F27 0.144(6) 0.126(6) 0.191(8) -0.037(5) -0.053(5) -0.032(5)
F28 0.130(6) 0.136(6) 0.161(7) -0.019(6) -0.050(6) 0.005(5)
F29 0.121(6) 0.123(6) 0.150(7) 0.007(5) -0.028(5) -0.018(5)
F30 0.118(5) 0.118(5) 0.126(6) 0.003(4) -0.038(4) -0.025(4)
N1 0.092(7) 0.116(8) 0.120(9) -0.009(7) -0.034(8) -0.032(7)
N2 0.119(9) 0.132(9) 0.108(9) -0.009(8) -0.035(7) -0.044(8)
N3 0.125(10) 0.097(7) 0.117(9) -0.004(8) -0.031(9) -0.012(7)
N4 0.094(8) 0.096(7) 0.151(10) -0.021(7) -0.032(7) -0.034(7)
N5 0.107(8) 0.106(8) 0.101(8) 0.005(7) -0.048(6) -0.026(7)
N6 0.108(8) 0.099(7) 0.125(10) -0.008(7) -0.026(8) -0.020(6)
F1 0.100(5) 0.121(5) 0.158(6) -0.010(5) -0.041(4) -0.034(4)
F2 0.109(5) 0.137(6) 0.166(7) -0.024(5) -0.015(5) -0.034(5)
F3 0.150(7) 0.136(7) 0.201(9) -0.058(6) -0.013(6) -0.016(6)
F4 0.169(7) 0.129(6) 0.187(8) -0.030(5) -0.030(5) -0.048(6)
F5 0.118(5) 0.122(5) 0.153(6) -0.007(4) -0.038(5) -0.040(5)
F6 0.094(5) 0.099(4) 0.154(6) -0.002(4) -0.035(4) -0.032(4)
F7 0.110(5) 0.113(5) 0.158(6) -0.003(4) -0.034(4) -0.043(4)
F8 0.113(5) 0.100(5) 0.149(6) 0.008(4) -0.047(5) -0.030(4)
F9 0.094(5) 0.118(5) 0.155(6) -0.017(4) -0.048(4) -0.030(4)
F10 0.109(5) 0.107(5) 0.152(6) -0.005(4) -0.037(4) -0.039(4)
F16 0.113(5) 0.108(5) 0.164(7) -0.017(4) -0.030(5) -0.038(4)
F17 0.134(6) 0.120(5) 0.152(7) -0.008(5) -0.019(5) -0.036(5)
F18 0.133(6) 0.119(5) 0.149(7) 0.001(5) -0.053(5) -0.017(5)
F19 0.097(5) 0.119(5) 0.153(6) -0.023(4) -0.037(4) -0.017(4)
F20 0.105(5) 0.109(5) 0.149(6) -0.009(5) -0.036(4) -0.033(4)
F21 0.119(6) 0.111(5) 0.157(7) -0.002(4) -0.040(5) -0.036(5)
F22 0.144(6) 0.108(5) 0.216(8) -0.033(5) -0.051(5) -0.033(5)
F23 0.163(7) 0.124(6) 0.198(8) -0.043(5) -0.040(6) -0.009(6)
F24 0.111(6) 0.165(7) 0.168(7) -0.034(5) -0.027(5) -0.033(6)
F25 0.101(5) 0.122(5) 0.146(6) -0.005(4) -0.027(4) -0.040(4)
S1 0.106(3) 0.114(3) 0.132(4) 0.003(3) -0.035(3) -0.038(3)
O1 0.112(6) 0.119(6) 0.125(7) 0.017(5) -0.028(6) -0.051(5)
O2 0.107(6) 0.095(6) 0.152(7) -0.016(5) -0.037(5) -0.019(5)
C67 0.092(9) 0.088(8) 0.148(11) 0.004(8) -0.059(8) -0.013(7)
C68 0.123(10) 0.127(11) 0.153(12) -0.003(9) -0.068(9) -0.046(9)
S2 0.094(3) 0.098(3) 0.148(4) 0.000(3) -0.033(3) -0.026(2)
O3 0.104(6) 0.085(5) 0.154(7) -0.009(5) -0.021(6) -0.029(5)
O4 0.102(6) 0.106(6) 0.124(7) 0.011(5) -0.048(5) -0.024(5)
C69 0.112(10) 0.074(8) 0.185(12) -0.018(8) -0.039(9) -0.013(8)
C70 0.100(10) 0.127(11) 0.228(15) -0.013(10) -0.041(10) -0.032(9)
S3 0.105(3) 0.109(3) 0.157(4) -0.022(3) -0.036(3) -0.027(2)
O5 0.103(6) 0.098(6) 0.194(9) -0.028(5) -0.044(6) -0.022(5)
O6 0.133(7) 0.112(6) 0.135(7) -0.005(5) -0.060(6) -0.025(5)
C71 0.100(10) 0.117(10) 0.189(14) -0.078(10) -0.010(10) -0.023(9)
C72 0.185(15) 0.154(13) 0.235(17) 0.012(13) -0.114(13) -0.046(12)
S4 0.112(3) 0.099(3) 0.143(4) -0.010(3) -0.046(3) -0.019(2)
O7 0.095(6) 0.113(6) 0.155(8) -0.013(6) -0.039(5) -0.008(5)
O8 0.103(6) 0.123(6) 0.138(8) -0.028(6) -0.024(6) -0.009(5)
C73 0.128(10) 0.107(9) 0.115(10) 0.003(8) -0.068(8) -0.029(8)
C74 0.138(11) 0.123(10) 0.137(12) -0.008(8) -0.033(10) -0.031(9)
C75A 0.082(13) 0.114(14) 0.171(13) 0.008(11) -0.050(10) -0.057(11)
C76A 0.094(12) 0.111(11) 0.175(16) -0.003(12) -0.022(13) -0.043(10)
C77A 0.105(12) 0.105(13) 0.182(15) -0.024(13) -0.007(12) -0.032(11)
C78A 0.113(13) 0.083(13) 0.173(13) -0.013(11) -0.030(11) -0.026(11)
C79A 0.105(11) 0.090(10) 0.161(15) -0.010(11) -0.035(12) -0.029(9)
C80A 0.092(12) 0.099(12) 0.167(14) -0.001(12) -0.043(12) -0.044(10)
C81 0.167(13) 0.105(10) 0.241(17) -0.009(14) -0.094(14) -0.013(11)
C82 0.161(12) 0.134(12) 0.254(17) -0.004(13) -0.092(12) -0.041(12)
C83 0.157(12) 0.138(12) 0.217(17) -0.013(14) -0.073(14) -0.047(11)
C84 0.140(12) 0.126(11) 0.225(16) -0.006(14) -0.060(13) -0.045(11)
C85 0.126(10) 0.131(12) 0.214(15) -0.007(12) -0.059(10) -0.030(11)
C86 0.121(10) 0.131(12) 0.248(19) -0.016(14) -0.076(13) -0.053(10)
C75B 0.105(17) 0.102(16) 0.168(17) 0.005(16) -0.025(16) -0.040(16)
C76B 0.104(15) 0.108(15) 0.177(19) -0.007(16) -0.015(16) -0.026(15)
C77B 0.105(16) 0.094(18) 0.169(16) -0.014(15) -0.030(15) -0.021(16)
C78B 0.108(16) 0.098(16) 0.172(16) 0.000(16) -0.041(15) -0.024(15)
C79B 0.107(16) 0.096(14) 0.171(18) 0.002(15) -0.033(16) -0.030(14)
C80B 0.104(17) 0.098(17) 0.175(17) 0.007(15) -0.041(15) -0.029(16)
C87 0.143(13) 0.126(12) 0.216(15) -0.045(10) -0.006(12) -0.047(10)
C88 0.163(15) 0.154(12) 0.214(14) -0.061(10) 0.025(13) -0.055(12)
C89 0.158(14) 0.166(13) 0.225(16) -0.056(11) 0.002(12) -0.092(12)
C90 0.123(12) 0.107(10) 0.196(13) -0.040(9) -0.023(10) -0.025(10)
C91 0.124(13) 0.133(11) 0.187(13) -0.034(9) -0.046(12) -0.011(11)
C92 0.110(12) 0.166(13) 0.180(15) -0.032(10) -0.050(11) -0.028(12)
C93 0.145(14) 0.141(12) 0.237(16) -0.012(11) -0.018(13) -0.017(13)
C94 0.167(14) 0.161(14) 0.240(15) 0.025(14) 0.000(13) -0.045(14)
C95 0.177(15) 0.143(14) 0.300(17) 0.013(15) 0.014(13) -0.018(14)
C96 0.141(14) 0.155(13) 0.263(16) -0.006(12) -0.025(14) -0.034(13)
C97 0.146(13) 0.139(12) 0.232(14) 0.021(12) -0.029(12) -0.038(13)
C98 0.158(14) 0.140(13) 0.254(15) -0.029(13) -0.014(12) -0.010(13)
C99 0.158(13) 0.199(13) 0.214(17) 0.003(14) -0.038(12) -0.063(11)
C100 0.165(13) 0.169(12) 0.285(17) -0.017(13) -0.039(13) -0.079(12)
C101 0.185(15) 0.183(12) 0.246(16) -0.021(12) -0.032(14) -0.082(14)
C102 0.157(13) 0.166(12) 0.241(18) -0.067(14) -0.016(13) -0.066(11)
C103 0.178(14) 0.195(13) 0.245(16) -0.081(13) -0.056(13) -0.020(13)
C104 0.116(12) 0.222(13) 0.269(16) -0.070(13) -0.028(13) -0.028(13)
C105 0.089(10) 0.33(2) 0.233(18) 0.134(16) -0.018(11) -0.039(13)
C106 0.105(11) 0.222(15) 0.233(18) -0.094(13) -0.027(11) -0.062(11)
C107 0.175(12) 0.196(13) 0.214(16) 0.023(12) -0.041(11) -0.076(12)
C108 0.213(16) 0.228(15) 0.223(18) -0.043(13) -0.003(13) -0.099(14)

loop_
_atom_type_symbol
_atom_type_description
_atom_type_scat_dispersion_real
_atom_type_scat_dispersion_imag
_atom_type_scat_source
C C 0.0181 0.0091 'International Tables Vol C Tables 4.2.6.8 and 6.1.1.4'
H H 0.0000 0.0000 'International Tables Vol C Tables 4.2.6.8 and 6.1.1.4'
N N 0.0311 0.0180 'International Tables Vol C Tables 4.2.6.8 and 6.1.1.4'
F F 0.0727 0.0534 'International Tables Vol C Tables 4.2.6.8 and 6.1.1.4'
S S 0.3331 0.5567 'International Tables Vol C Tables 4.2.6.8 and 6.1.1.4'
O O 0.0492 0.0322 'International Tables Vol C Tables 4.2.6.8 and 6.1.1.4'

loop_
_geom_angle_atom_site_label_1
_geom_angle_atom_site_label_2
_geom_angle_atom_site_label_3
_geom_angle
_geom_angle_site_symmetry_1
_geom_angle_site_symmetry_3
N1 C1 C30 119.0(16) . .
N1 C1 C2 101.9(13) . .
C30 C1 C2 139.1(16) . .
C3 C2 C1 110.2(13) . .
C3 C2 S1 124.9(13) . .
C1 C2 S1 123.8(12) . .
C2 C3 C4 107.2(13) . .
C2 C3 S2 128.0(13) . .
C4 C3 S2 124.2(13) . .
N1 C4 C3 107.4(14) . .
N1 C4 C5 118.6(15) . .
C3 C4 C5 133.5(15) . .
C6 C5 C4 122.9(15) . .
C6 C5 C31 114.7(14) . .
C4 C5 C31 121.1(13) . .
C5 C6 N2 121.6(16) . .
C5 C6 C7 132.3(17) . .
N2 C6 C7 106.1(13) . .
C8 C7 C6 111.1(13) . .
C8 C7 H1 124.5 . .
C6 C7 H1 124.5 . .
C7 C8 C9 104.4(15) . .
C7 C8 H2 127.8 . .
C9 C8 H2 127.8 . .
N2 C9 C10 122.3(16) . .
N2 C9 C8 110.5(16) . .
C10 C9 C8 126.8(17) . .
C11 C10 C9 126.4(16) . .
C11 C10 C37 119.6(14) . .
C9 C10 C37 113.8(15) . .
N3 C11 C10 124.2(17) . .
N3 C11 C12 103.5(15) . .
C10 C11 C12 132.3(17) . .
C13 C12 C11 113.1(15) . .
C13 C12 H3 123.4 . .
C11 C12 H3 123.4 . .
C12 C13 C14 103.8(15) . .
C12 C13 H4 128.1 . .
C14 C13 H4 128.1 . .
N3 C14 C15 129.1(17) . .
N3 C14 C13 106.1(15) . .
C15 C14 C13 124.7(17) . .
C14 C15 C43 122.1(16) . .
C14 C15 C16 115.7(16) . .
C43 C15 C16 121.7(15) . .
N4 C16 C17 110.8(15) . .
N4 C16 C15 117.4(16) . .
C17 C16 C15 131.8(16) . .
C18 C17 C16 104.2(12) . .
C18 C17 S3 127.9(13) . .
C16 C17 S3 127.4(12) . .
C19 C18 C17 106.8(12) . .
C19 C18 S4 126.1(14) . .
C17 C18 S4 126.5(14) . .
N4 C19 C18 111.4(14) . .
N4 C19 C20 114.0(15) . .
C18 C19 C20 134.6(16) . .
C21 C20 C49 118.3(15) . .
C21 C20 C19 121.1(15) . .
C49 C20 C19 120.7(13) . .
C20 C21 N5 124.7(15) . .
C20 C21 C22 129.1(16) . .
N5 C21 C22 106.1(12) . .
C23 C22 C21 107.4(13) . .
C23 C22 H5 126.3 . .
C21 C22 H5 126.3 . .
C22 C23 C24 109.9(14) . .
C22 C23 H6 125.1 . .
C24 C23 H6 125.1 . .
N5 C24 C25 126.4(15) . .
N5 C24 C23 106.1(13) . .
C25 C24 C23 126.8(16) . .
C26 C25 C24 121.3(16) . .
C26 C25 C55 121.1(14) . .
C24 C25 C55 117.4(14) . .
N6 C26 C25 123.6(16) . .
N6 C26 C27 101.7(14) . .
C25 C26 C27 134.3(16) . .
C28 C27 C26 113.0(14) . .
C28 C27 H7 123.5 . .
C26 C27 H7 123.5 . .
C27 C28 C29 105.9(14) . .
C27 C28 H8 127.0 . .
C29 C28 H8 127.0 . .
C30 C29 N6 125.7(17) . .
C30 C29 C28 128.5(17) . .
N6 C29 C28 105.7(14) . .
C29 C30 C1 120.7(17) . .
C29 C30 C61 116.4(15) . .
C1 C30 C61 122.6(16) . .
C36 C31 C32 111.5(14) . .
C36 C31 C5 127.1(14) . .
C32 C31 C5 121.4(14) . .
F1 C32 C31 119.5(15) . .
F1 C32 C33 118.7(15) . .
C31 C32 C33 121.7(14) . .
C34 C33 F2 121.8(17) . .
C34 C33 C32 122.3(17) . .
F2 C33 C32 115.8(15) . .
F3 C34 C33 121.6(19) . .
F3 C34 C35 120.2(18) . .
C33 C34 C35 118.1(18) . .
F4 C35 C36 119.7(17) . .
F4 C35 C34 121.2(19) . .
C36 C35 C34 118.8(17) . .
C35 C36 C31 127.5(16) . .
C35 C36 F5 118.9(15) . .
C31 C36 F5 113.6(15) . .
C38 C37 C42 116.7(15) . .
C38 C37 C10 122.5(14) . .
C42 C37 C10 120.8(13) . .
C37 C38 F6 122.6(16) . .
C37 C38 C39 123.1(15) . .
F6 C38 C39 114.2(14) . .
F7 C39 C40 121.0(17) . .
F7 C39 C38 121.2(15) . .
C40 C39 C38 117.8(14) . .
C41 C40 C39 121.7(16) . .
C41 C40 F8 121.2(15) . .
C39 C40 F8 117.1(15) . .
F9 C41 C40 120.6(15) . .
F9 C41 C42 122.1(13) . .
C40 C41 C42 117.3(14) . .
F10 C42 C37 121.0(15) . .
F10 C42 C41 115.8(13) . .
C37 C42 C41 123.2(13) . .
C44 C43 C48 114.8(19) . .
C44 C43 C15 126.6(19) . .
C48 C43 C15 118.5(18) . .
C43 C44 C45 127(2) . .
C43 C44 F11 117(2) . .
C45 C44 F11 117(2) . .
F12 C45 C44 124(2) . .
F12 C45 C46 122(2) . .
C44 C45 C46 113.7(18) . .
C47 C46 F13 122(3) . .
C47 C46 C45 124(2) . .
F13 C46 C45 114(2) . .
C46 C47 F14 120(2) . .
C46 C47 C48 118(2) . .
F14 C47 C48 122(2) . .
F15 C48 C47 116(2) . .
F15 C48 C43 121(2) . .
C47 C48 C43 123(2) . .
C50 C49 C54 113.3(15) . .
C50 C49 C20 122.3(14) . .
C54 C49 C20 124.2(13) . .
F16 C50 C49 118.2(15) . .
F16 C50 C51 120.4(15) . .
C49 C50 C51 121.3(15) . .
C52 C51 F17 121.8(17) . .
C52 C51 C50 123.2(16) . .
F17 C51 C50 115.0(15) . .
C51 C52 F18 120.5(16) . .
C51 C52 C53 115.7(17) . .
F18 C52 C53 123.5(16) . .
C52 C53 C54 124.5(15) . .
C52 C53 F19 117.3(15) . .
C54 C53 F19 118.1(13) . .
F20 C54 C53 119.2(14) . .
F20 C54 C49 118.8(14) . .
C53 C54 C49 121.7(14) . .
C60 C55 C56 119.2(16) . .
C60 C55 C25 120.8(15) . .
C56 C55 C25 119.9(14) . .
F21 C56 C55 121.9(16) . .
F21 C56 C57 118.6(15) . .
C55 C56 C57 119.3(15) . .
F22 C57 C58 126.8(18) . .
F22 C57 C56 117.3(16) . .
C58 C57 C56 115.9(16) . .
C59 C58 C57 128.5(19) . .
C59 C58 F23 117.3(19) . .
C57 C58 F23 114.2(17) . .
C58 C59 F24 127.7(19) . .
C58 C59 C60 113.8(18) . .
F24 C59 C60 118.4(15) . .
C55 C60 F25 121.1(16) . .
C55 C60 C59 123.2(15) . .
F25 C60 C59 115.6(14) . .
C66 C61 C62 110.3(17) . .
C66 C61 C30 122.0(17) . .
C62 C61 C30 127.7(18) . .
C63 C62 F26 118.5(18) . .
C63 C62 C61 127.3(18) . .
F26 C62 C61 114.2(17) . .
C62 C63 F27 122.2(19) . .
C62 C63 C64 115.3(19) . .
F27 C63 C64 123(2) . .
C63 C64 C65 125(2) . .
C63 C64 F28 118(2) . .
C65 C64 F28 117(2) . .
F29 C65 C66 125(2) . .
F29 C65 C64 121(2) . .
C66 C65 C64 114(2) . .
C61 C66 C65 128.2(19) . .
C61 C66 F30 118.3(18) . .
C65 C66 F30 114(2) . .
C4 N1 C1 113.2(14) . .
C9 N2 C6 107.8(14) . .
C9 N2 H83 126.1 . .
C6 N2 H83 126.1 . .
C14 N3 C11 113.4(16) . .
C14 N3 H81 123.3 . .
C11 N3 H81 123.3 . .
C16 N4 C19 106.7(14) . .
C24 N5 C21 110.5(12) . .
C24 N5 H84 124.8 . .
C21 N5 H84 124.8 . .
C26 N6 C29 113.6(14) . .
C26 N6 H82 123.2 . .
C29 N6 H82 123.2 . .
O1 S1 O2 116.8(5) . .
O1 S1 C67 109.9(5) . .
O2 S1 C67 107.2(5) . .
O1 S1 C2 105.9(6) . .
O2 S1 C2 106.7(6) . .
C67 S1 C2 110.2(5) . .
C68 C67 S1 114.8(7) . .
C68 C67 H46 108.6 . .
S1 C67 H46 108.6 . .
C68 C67 H47 108.6 . .
S1 C67 H47 108.6 . .
H46 C67 H47 107.5 . .
C67 C68 H48 109.5 . .
C67 C68 H49 109.5 . .
H48 C68 H49 109.5 . .
C67 C68 H50 109.5 . .
H48 C68 H50 109.5 . .
H49 C68 H50 109.5 . .
O3 S2 O4 116.4(5) . .
O3 S2 C69 107.8(5) . .
O4 S2 C69 109.3(5) . .
O3 S2 C3 106.6(6) . .
O4 S2 C3 109.5(6) . .
C69 S2 C3 106.7(6) . .
C70 C69 S2 107.3(8) . .
C70 C69 H51 110.3 . .
S2 C69 H51 110.3 . .
C70 C69 H52 110.3 . .
S2 C69 H52 110.3 . .
H51 C69 H52 108.5 . .
C69 C70 H53 109.5 . .
C69 C70 H54 109.5 . .
H53 C70 H54 109.5 . .
C69 C70 H55 109.5 . .
H53 C70 H55 109.5 . .
H54 C70 H55 109.5 . .
O5 S3 O6 116.4(5) . .
O5 S3 C17 108.1(6) . .
O6 S3 C17 106.5(6) . .
O5 S3 C71 106.9(6) . .
O6 S3 C71 112.7(6) . .
C17 S3 C71 105.6(5) . .
C72 C71 S3 106.7(9) . .
C72 C71 H56 110.4 . .
S3 C71 H56 110.4 . .
C72 C71 H57 110.4 . .
S3 C71 H57 110.4 . .
H56 C71 H57 108.6 . .
C71 C72 H58 109.5 . .
C71 C72 H59 109.5 . .
H58 C72 H59 109.5 . .
C71 C72 H60 109.5 . .
H58 C72 H60 109.5 . .
H59 C72 H60 109.5 . .
O8 S4 O7 119.8(6) . .
O8 S4 C73 108.1(5) . .
O7 S4 C73 107.8(5) . .
O8 S4 C18 110.0(7) . .
O7 S4 C18 105.7(6) . .
C73 S4 C18 104.3(6) . .
C74 C73 S4 109.2(8) . .
C74 C73 H61 109.8 . .
S4 C73 H61 109.8 . .
C74 C73 H62 109.8 . .
S4 C73 H62 109.8 . .
H61 C73 H62 108.3 . .
C73 C74 H63 109.5 . .
C73 C74 H64 109.5 . .
H63 C74 H64 109.5 . .
C73 C74 H65 109.5 . .
H63 C74 H65 109.5 . .
H64 C74 H65 109.5 . .
C76A C75A C80A 120.0 . .
C76A C75A H21 120.0 . .
C80A C75A H21 120.0 . .
C75A C76A C77A 120.0 . .
C75A C76A H22 120.0 . .
C77A C76A H22 120.0 . .
C78A C77A C76A 120.0 . .
C78A C77A H23 120.0 . .
C76A C77A H23 120.0 . .
C79A C78A C77A 120.0 . .
C79A C78A H24 120.0 . .
C77A C78A H24 120.0 . .
C78A C79A C80A 120.0 . .
C78A C79A H25 120.0 . .
C80A C79A H25 120.0 . .
C79A C80A C75A 120.0 . .
C79A C80A H26 120.0 . .
C75A C80A H26 120.0 . .
C82 C81 C86 124(2) . .
C82 C81 H27 117.9 . .
C86 C81 H27 117.9 . .
C83 C82 C81 116(2) . .
C83 C82 H28 122.0 . .
C81 C82 H28 122.0 . .
C82 C83 C84 121(2) . .
C82 C83 H29 119.4 . .
C84 C83 H29 119.4 . .
C85 C84 C83 120(2) . .
C85 C84 H30 120.1 . .
C83 C84 H30 120.1 . .
C84 C85 C86 120.3(19) . .
C84 C85 H31 119.9 . .
C86 C85 H31 119.9 . .
C85 C86 C81 118(2) . .
C85 C86 H32 120.8 . .
C81 C86 H32 120.8 . .
C76B C75B C80B 120.0 . .
C76B C75B H33 120.0 . .
C80B C75B H33 120.0 . .
C75B C76B C77B 120.0 . .
C75B C76B H34 120.0 . .
C77B C76B H34 120.0 . .
C78B C77B C76B 120.0 . .
C78B C77B H35 120.0 . .
C76B C77B H35 120.0 . .
C79B C78B C77B 120.0 . .
C79B C78B H36 120.0 . .
C77B C78B H36 120.0 . .
C78B C79B C80B 120.0 . .
C78B C79B H37 120.0 . .
C80B C79B H37 120.0 . .
C79B C80B C75B 120.0 . .
C79B C80B H38 120.0 . .
C75B C80B H38 120.0 . .
C88 C87 C92 117.6(19) . .
C88 C87 H9 121.2 . .
C92 C87 H9 121.2 . .
C87 C88 C89 120.4(19) . .
C87 C88 H10 119.8 . .
C89 C88 H10 119.8 . .
C90 C89 C88 123.4(17) . .
C90 C89 H11 118.3 . .
C88 C89 H11 118.3 . .
C91 C90 C89 113.9(16) . .
C91 C90 H12 123.0 . .
C89 C90 H12 123.0 . .
C90 C91 C92 122.7(18) . .
C90 C91 H13 118.6 . .
C92 C91 H13 118.6 . .
C87 C92 C91 121.7(18) . .
C87 C92 H14 119.1 . .
C91 C92 H14 119.1 . .
C94 C93 C98 122.5(19) . .
C94 C93 H39 118.8 . .
C98 C93 H39 118.8 . .
C95 C94 C93 118(2) . .
C95 C94 H40 121.0 . .
C93 C94 H40 121.0 . .
C94 C95 C96 120(2) . .
C94 C95 H41 119.9 . .
C96 C95 H41 119.9 . .
C97 C96 C95 120(2) . .
C97 C96 H42 119.8 . .
C95 C96 H42 119.8 . .
C98 C97 C96 121(2) . .
C98 C97 H43 119.6 . .
C96 C97 H43 119.6 . .
C97 C98 C93 117(2) . .
C97 C98 H44 121.3 . .
C93 C98 H44 121.3 . .
C100 C99 C104 120.0 . .
C100 C99 H75 120.0 . .
C104 C99 H75 120.0 . .
C101 C100 C99 120.0 . .
C101 C100 H76 120.0 . .
C99 C100 H76 120.0 . .
C100 C101 C102 120.0 . .
C100 C101 H77 120.0 . .
C102 C101 H77 120.0 . .
C101 C102 C103 120.0 . .
C101 C102 H78 120.0 . .
C103 C102 H78 120.0 . .
C104 C103 C102 120.0 . .
C104 C103 H79 120.0 . .
C102 C103 H79 120.0 . .
C103 C104 C99 120.0 . .
C103 C104 H80 120.0 . .
C99 C104 H80 120.0 . .
C106 C105 H85 109.5 . .
C106 C105 H86 109.5 . .
H85 C105 H86 109.5 . .
C106 C105 H87 109.5 . .
H85 C105 H87 109.5 . .
H86 C105 H87 109.5 . .
C105 C106 C107 108.0(14) . .
C105 C106 H69 110.1 . .
C107 C106 H69 110.1 . .
C105 C106 H70 110.1 . .
C107 C106 H70 110.1 . .
H69 C106 H70 108.4 . .
C108 C107 C106 113.2(17) . .
C108 C107 H71 108.9 . .
C106 C107 H71 108.9 . .
C108 C107 H72 108.9 . .
C106 C107 H72 108.9 . .
H71 C107 H72 107.7 . .
C107 C108 C108 116(2) . 2_566
C107 C108 H73 108.3 . .
C108 C108 H73 108.3 2_566 .
C107 C108 H74 108.3 . .
C108 C108 H74 108.3 2_566 .
H73 C108 H74 107.4 . .

loop_
_geom_bond_atom_site_label_1
_geom_bond_atom_site_label_2
_geom_bond_distance
_geom_bond_site_symmetry_2
C1 N1 1.392(13) .
C1 C30 1.408(16) .
C1 C2 1.469(16) .
C2 C3 1.366(13) .
C2 S1 1.812(13) .
C3 C4 1.413(15) .
C3 S2 1.816(12) .
C4 N1 1.354(14) .
C4 C5 1.447(15) .
C5 C6 1.361(15) .
C5 C31 1.520(15) .
C6 N2 1.404(14) .
C6 C7 1.424(14) .
C7 C8 1.370(13) .
C7 H1 0.9500 .
C8 C9 1.440(15) .
C8 H2 0.9500 .
C9 N2 1.368(14) .
C9 C10 1.421(16) .
C10 C11 1.364(15) .
C10 C37 1.510(16) .
C11 N3 1.346(14) .
C11 C12 1.399(16) .
C12 C13 1.339(13) .
C12 H3 0.9500 .
C13 C14 1.466(16) .
C13 H4 0.9500 .
C14 N3 1.337(14) .
C14 C15 1.408(16) .
C15 C43 1.467(17) .
C15 C16 1.512(18) .
C16 N4 1.327(14) .
C16 C17 1.420(15) .
C17 C18 1.396(14) .
C17 S3 1.772(12) .
C18 C19 1.368(15) .
C18 S4 1.786(11) .
C19 N4 1.341(14) .
C19 C20 1.482(16) .
C20 C21 1.348(15) .
C20 C49 1.473(16) .
C21 N5 1.393(13) .
C21 C22 1.470(14) .
C22 C23 1.359(13) .
C22 H5 0.9500 .
C23 C24 1.438(15) .
C23 H6 0.9500 .
C24 N5 1.392(13) .
C24 C25 1.395(16) .
C25 C26 1.378(16) .
C25 C55 1.498(16) .
C26 N6 1.374(14) .
C26 C27 1.441(15) .
C27 C28 1.346(13) .
C27 H7 0.9500 .
C28 C29 1.440(16) .
C28 H8 0.9500 .
C29 C30 1.366(17) .
C29 N6 1.381(14) .
C30 C61 1.431(17) .
C31 C36 1.372(15) .
C31 C32 1.389(15) .
C32 F1 1.373(12) .
C32 C33 1.402(16) .
C33 C34 1.311(17) .
C33 F2 1.382(14) .
C34 F3 1.303(15) .
C34 C35 1.368(18) .
C35 F4 1.319(14) .
C35 C36 1.338(17) .
C36 F5 1.382(13) .
C37 C38 1.324(15) .
C37 C42 1.376(15) .
C38 F6 1.342(13) .
C38 C39 1.409(17) .
C39 F7 1.355(13) .
C39 C40 1.370(16) .
C40 C41 1.349(15) .
C40 F8 1.372(13) .
C41 F9 1.339(12) .
C41 C42 1.402(15) .
C42 F10 1.343(12) .
C43 C44 1.353(19) .
C43 C48 1.384(19) .
C44 C45 1.362(18) .
C44 F11 1.382(16) .
C45 F12 1.308(16) .
C45 C46 1.41(2) .
C46 C47 1.31(2) .
C46 F13 1.362(16) .
C47 F14 1.340(17) .
C47 C48 1.383(19) .
C48 F15 1.322(17) .
C49 C50 1.391(15) .
C49 C54 1.411(15) .
C50 F16 1.347(13) .
C50 C51 1.406(17) .
C51 C52 1.324(16) .
C51 F17 1.384(14) .
C52 F18 1.333(14) .
C52 C53 1.339(15) .
C53 C54 1.352(15) .
C53 F19 1.400(13) .
C54 F20 1.347(12) .
C55 C60 1.318(14) .
C55 C56 1.362(16) .
C56 F21 1.334(13) .
C56 C57 1.421(17) .
C57 F22 1.332(14) .
C57 C58 1.341(17) .
C58 C59 1.275(17) .
C58 F23 1.369(15) .
C59 F24 1.328(15) .
C59 C60 1.435(17) .
C60 F25 1.367(12) .
C61 C66 1.357(18) .
C61 C62 1.396(18) .
C62 C63 1.330(17) .
C62 F26 1.380(13) .
C63 F27 1.336(16) .
C63 C64 1.352(19) .
C64 C65 1.36(2) .
C64 F28 1.409(15) .
C65 F29 1.339(16) .
C65 C66 1.358(18) .
C66 F30 1.388(15) .
N2 H83 0.8800 .
N3 H81 0.8800 .
N5 H84 0.8800 .
N6 H82 0.8800 .
S1 O1 1.452(7) .
S1 O2 1.471(7) .
S1 C67 1.736(10) .
C67 C68 1.550(12) .
C67 H46 0.9900 .
C67 H47 0.9900 .
C68 H48 0.9800 .
C68 H49 0.9800 .
C68 H50 0.9800 .
S2 O3 1.438(7) .
S2 O4 1.464(7) .
S2 C69 1.797(10) .
C69 C70 1.538(12) .
C69 H51 0.9900 .
C69 H52 0.9900 .
C70 H53 0.9800 .
C70 H54 0.9800 .
C70 H55 0.9800 .
S3 O5 1.458(8) .
S3 O6 1.487(7) .
S3 C71 1.776(11) .
C71 C72 1.503(14) .
C71 H56 0.9900 .
C71 H57 0.9900 .
C72 H58 0.9800 .
C72 H59 0.9800 .
C72 H60 0.9800 .
S4 O8 1.447(7) .
S4 O7 1.453(8) .
S4 C73 1.781(10) .
C73 C74 1.532(12) .
C73 H61 0.9900 .
C73 H62 0.9900 .
C74 H63 0.9800 .
C74 H64 0.9800 .
C74 H65 0.9800 .
C75A C76A 1.3900 .
C75A C80A 1.3900 .
C75A H21 0.9500 .
C76A C77A 1.3900 .
C76A H22 0.9500 .
C77A C78A 1.3900 .
C77A H23 0.9500 .
C78A C79A 1.3900 .
C78A H24 0.9500 .
C79A C80A 1.3900 .
C79A H25 0.9500 .
C80A H26 0.9500 .
C81 C82 1.389(18) .
C81 C86 1.392(18) .
C81 H27 0.9500 .
C82 C83 1.376(18) .
C82 H28 0.9500 .
C83 C84 1.439(18) .
C83 H29 0.9500 .
C84 C85 1.369(17) .
C84 H30 0.9500 .
C85 C86 1.376(18) .
C85 H31 0.9500 .
C86 H32 0.9500 .
C75B C76B 1.3900 .
C75B C80B 1.3900 .
C75B H33 0.9500 .
C76B C77B 1.3900 .
C76B H34 0.9500 .
C77B C78B 1.3900 .
C77B H35 0.9500 .
C78B C79B 1.3900 .
C78B H36 0.9500 .
C79B C80B 1.3900 .
C79B H37 0.9500 .
C80B H38 0.9500 .
C87 C88 1.327(18) .
C87 C92 1.346(17) .
C87 H9 0.9500 .
C88 C89 1.374(17) .
C88 H10 0.9500 .
C89 C90 1.367(17) .
C89 H11 0.9500 .
C90 C91 1.352(16) .
C90 H12 0.9500 .
C91 C92 1.361(16) .
C91 H13 0.9500 .
C92 H14 0.9500 .
C93 C94 1.378(18) .
C93 C98 1.437(18) .
C93 H39 0.9500 .
C94 C95 1.32(2) .
C94 H40 0.9500 .
C95 C96 1.43(2) .
C95 H41 0.9500 .
C96 C97 1.360(18) .
C96 H42 0.9500 .
C97 C98 1.320(18) .
C97 H43 0.9500 .
C98 H44 0.9500 .
C99 C100 1.3900 .
C99 C104 1.3900 .
C99 H75 0.9500 .
C100 C101 1.3900 .
C100 H76 0.9500 .
C101 C102 1.3900 .
C101 H77 0.9500 .
C102 C103 1.3900 .
C102 H78 0.9500 .
C103 C104 1.3900 .
C103 H79 0.9500 .
C104 H80 0.9500 .
C105 C106 1.532(17) .
C105 H85 0.9800 .
C105 H86 0.9800 .
C105 H87 0.9800 .
C106 C107 1.531(18) .
C106 H69 0.9900 .
C106 H70 0.9900 .
C107 C108 1.440(19) .
C107 H71 0.9900 .
C107 H72 0.9900 .
C108 C108 1.70(3) 2_566
C108 H73 0.9900 .
C108 H74 0.9900 .

loop_
_geom_torsion_atom_site_label_1
_geom_torsion_atom_site_label_2
_geom_torsion_atom_site_label_3
_geom_torsion_atom_site_label_4
_geom_torsion
_geom_torsion_site_symmetry_4
N1 C1 C2 C3 -0.3(14) .
C30 C1 C2 C3 178.1(16) .
N1 C1 C2 S1 -169.2(8) .
C30 C1 C2 S1 9(2) .
C1 C2 C3 C4 -0.5(15) .
S1 C2 C3 C4 168.2(8) .
C1 C2 C3 S2 171.1(8) .
S1 C2 C3 S2 -20.2(18) .
C2 C3 C4 N1 1.1(14) .
S2 C3 C4 N1 -170.9(8) .
C2 C3 C4 C5 173.5(13) .
S2 C3 C4 C5 2(2) .
N1 C4 C5 C6 22.5(18) .
C3 C4 C5 C6 -149.2(14) .
N1 C4 C5 C31 -144.1(12) .
C3 C4 C5 C31 44(2) .
C4 C5 C6 N2 8.9(18) .
C31 C5 C6 N2 176.3(10) .
C4 C5 C6 C7 -171.3(12) .
C31 C5 C6 C7 -3.9(19) .
C5 C6 C7 C8 177.7(12) .
N2 C6 C7 C8 -2.4(13) .
C6 C7 C8 C9 -0.2(14) .
C7 C8 C9 N2 2.9(14) .
C7 C8 C9 C10 -170.1(11) .
N2 C9 C10 C11 7(2) .
C8 C9 C10 C11 179.2(13) .
N2 C9 C10 C37 -168.2(11) .
C8 C9 C10 C37 4.1(18) .
C9 C10 C11 N3 -158.3(12) .
C37 C10 C11 N3 16.5(19) .
C9 C10 C11 C12 25(2) .
C37 C10 C11 C12 -160.5(13) .
N3 C11 C12 C13 -0.1(15) .
C10 C11 C12 C13 177.4(14) .
C11 C12 C13 C14 2.4(15) .
C12 C13 C14 N3 -3.8(14) .
C12 C13 C14 C15 171.9(12) .
N3 C14 C15 C43 -179.7(14) .
C13 C14 C15 C43 6(2) .
N3 C14 C15 C16 8(2) .
C13 C14 C15 C16 -166.2(11) .
C14 C15 C16 N4 29.1(17) .
C43 C15 C16 N4 -142.7(14) .
C14 C15 C16 C17 -153.2(13) .
C43 C15 C16 C17 35(2) .
N4 C16 C17 C18 3.1(14) .
C15 C16 C17 C18 -174.6(13) .
N4 C16 C17 S3 -168.7(9) .
C15 C16 C17 S3 14(2) .
C16 C17 C18 C19 -1.2(14) .
S3 C17 C18 C19 170.5(9) .
C16 C17 C18 S4 170.4(9) .
S3 C17 C18 S4 -17.8(18) .
C17 C18 C19 N4 -1.0(15) .
S4 C18 C19 N4 -172.7(9) .
C17 C18 C19 C20 178.9(13) .
S4 C18 C19 C20 7(2) .
N4 C19 C20 C21 33.1(17) .
C18 C19 C20 C21 -146.8(14) .
N4 C19 C20 C49 -146.0(12) .
C18 C19 C20 C49 34(2) .
C49 C20 C21 N5 179.4(10) .
C19 C20 C21 N5 0.3(19) .
C49 C20 C21 C22 5.0(19) .
C19 C20 C21 C22 -174.1(11) .
C20 C21 C22 C23 172.8(12) .
N5 C21 C22 C23 -2.4(12) .
C21 C22 C23 C24 0.7(12) .
C22 C23 C24 N5 1.3(13) .
C22 C23 C24 C25 -169.7(11) .
N5 C24 C25 C26 7.0(19) .
C23 C24 C25 C26 176.2(11) .
N5 C24 C25 C55 -168.6(12) .
C23 C24 C25 C55 0.7(18) .
C24 C25 C26 N6 -156.4(11) .
C55 C25 C26 N6 19.0(19) .
C24 C25 C26 C27 32(2) .
C55 C25 C26 C27 -152.6(14) .
N6 C26 C27 C28 0.1(13) .
C25 C26 C27 C28 172.9(13) .
C26 C27 C28 C29 -0.3(14) .
C27 C28 C29 C30 176.6(13) .
C27 C28 C29 N6 0.4(13) .
N6 C29 C30 C1 12(2) .
C28 C29 C30 C1 -163.9(12) .
N6 C29 C30 C61 -174.6(12) .
C28 C29 C30 C61 10(2) .
N1 C1 C30 C29 22.4(19) .
C2 C1 C30 C29 -155.8(15) .
N1 C1 C30 C61 -151.0(13) .
C2 C1 C30 C61 31(3) .
C6 C5 C31 C36 -118.6(14) .
C4 C5 C31 C36 49.1(19) .
C6 C5 C31 C32 63.5(15) .
C4 C5 C31 C32 -128.9(13) .
C36 C31 C32 F1 -175.4(10) .
C5 C31 C32 F1 2.8(18) .
C36 C31 C32 C33 1.1(18) .
C5 C31 C32 C33 179.3(12) .
F1 C32 C33 C34 177.5(12) .
C31 C32 C33 C34 1(2) .
F1 C32 C33 F2 -4.4(17) .
C31 C32 C33 F2 179.1(10) .
F2 C33 C34 F3 3(2) .
C32 C33 C34 F3 -178.6(13) .
F2 C33 C34 C35 179.0(12) .
C32 C33 C34 C35 -3(2) .
F3 C34 C35 F4 -7(2) .
C33 C34 C35 F4 177.8(13) .
F3 C34 C35 C36 178.5(13) .
C33 C34 C35 C36 3(2) .
F4 C35 C36 C31 -175.8(12) .
C34 C35 C36 C31 -1(2) .
F4 C35 C36 F5 2(2) .
C34 C35 C36 F5 176.9(12) .
C32 C31 C36 C35 -1(2) .
C5 C31 C36 C35 -179.3(14) .
C32 C31 C36 F5 -179.0(10) .
C5 C31 C36 F5 2.9(19) .
C11 C10 C37 C38 107.5(15) .
C9 C10 C37 C38 -77.1(16) .
C11 C10 C37 C42 -76.4(17) .
C9 C10 C37 C42 99.1(14) .
C42 C37 C38 F6 -179.0(11) .
C10 C37 C38 F6 -3(2) .
C42 C37 C38 C39 4(2) .
C10 C37 C38 C39 179.9(14) .
C37 C38 C39 F7 179.2(11) .
F6 C38 C39 F7 1.6(18) .
C37 C38 C39 C40 0(2) .
F6 C38 C39 C40 -178.1(10) .
F7 C39 C40 C41 177.0(11) .
C38 C39 C40 C41 -3(2) .
F7 C39 C40 F8 -0.3(18) .
C38 C39 C40 F8 179.4(11) .
C39 C40 C41 F9 -177.6(12) .
F8 C40 C41 F9 -0.4(18) .
C39 C40 C41 C42 3.5(19) .
F8 C40 C41 C42 -179.2(11) .
C38 C37 C42 F10 177.4(11) .
C10 C37 C42 F10 1.1(19) .
C38 C37 C42 C41 -3(2) .
C10 C37 C42 C41 -179.6(13) .
F9 C41 C42 F10 0.3(18) .
C40 C41 C42 F10 179.1(10) .
F9 C41 C42 C37 -179.0(11) .
C40 C41 C42 C37 0(2) .
C14 C15 C43 C44 69.9(19) .
C16 C15 C43 C44 -118.8(16) .
C14 C15 C43 C48 -114.1(15) .
C16 C15 C43 C48 57.2(18) .
C48 C43 C44 C45 4(2) .
C15 C43 C44 C45 179.8(14) .
C48 C43 C44 F11 -179.9(10) .
C15 C43 C44 F11 -4(2) .
C43 C44 C45 F12 -179.6(12) .
F11 C44 C45 F12 4(2) .
C43 C44 C45 C46 -5(2) .
F11 C44 C45 C46 178.2(10) .
F12 C45 C46 C47 -179.6(14) .
C44 C45 C46 C47 6(2) .
F12 C45 C46 F13 -3.4(19) .
C44 C45 C46 F13 -177.6(12) .
F13 C46 C47 F14 4(2) .
C45 C46 C47 F14 179.6(12) .
F13 C46 C47 C48 179.0(12) .
C45 C46 C47 C48 -5(2) .
C46 C47 C48 F15 -179.2(12) .
F14 C47 C48 F15 -4(2) .
C46 C47 C48 C43 3(2) .
F14 C47 C48 C43 178.1(11) .
C44 C43 C48 F15 -179.9(12) .
C15 C43 C48 F15 4(2) .
C44 C43 C48 C47 -2(2) .
C15 C43 C48 C47 -178.5(14) .
C21 C20 C49 C50 -119.6(14) .
C19 C20 C49 C50 59.5(17) .
C21 C20 C49 C54 56.1(18) .
C19 C20 C49 C54 -124.8(14) .
C54 C49 C50 F16 -179.6(10) .
C20 C49 C50 F16 -3.5(18) .
C54 C49 C50 C51 3.9(18) .
C20 C49 C50 C51 180.0(13) .
F16 C50 C51 C52 -176.9(12) .
C49 C50 C51 C52 0(2) .
F16 C50 C51 F17 2.3(18) .
C49 C50 C51 F17 178.8(10) .
F17 C51 C52 F18 3(2) .
C50 C51 C52 F18 -178.1(12) .
F17 C51 C52 C53 178.1(11) .
C50 C51 C52 C53 -3(2) .
C51 C52 C53 C54 2(2) .
F18 C52 C53 C54 177.5(12) .
C51 C52 C53 F19 180.0(11) .
F18 C52 C53 F19 -5(2) .
C52 C53 C54 F20 175.2(11) .
F19 C53 C54 F20 -2.4(18) .
C52 C53 C54 C49 1(2) .
F19 C53 C54 C49 -176.3(10) .
C50 C49 C54 F20 -178.2(10) .
C20 C49 C54 F20 5.8(19) .
C50 C49 C54 C53 -4.3(18) .
C20 C49 C54 C53 179.7(13) .
C26 C25 C55 C60 -77.4(17) .
C24 C25 C55 C60 98.2(15) .
C26 C25 C55 C56 103.1(15) .
C24 C25 C55 C56 -81.3(16) .
C60 C55 C56 F21 177.0(11) .
C25 C55 C56 F21 -3(2) .
C60 C55 C56 C57 3(2) .
C25 C55 C56 C57 -177.2(13) .
F21 C56 C57 F22 6.2(19) .
C55 C56 C57 F22 -179.8(11) .
F21 C56 C57 C58 -176.9(12) .
C55 C56 C57 C58 -3(2) .
F22 C57 C58 C59 176.7(14) .
C56 C57 C58 C59 0(3) .
F22 C57 C58 F23 -2(2) .
C56 C57 C58 F23 -178.9(11) .
C57 C58 C59 F24 179.3(14) .
F23 C58 C59 F24 -2(2) .
C57 C58 C59 C60 2(2) .
F23 C58 C59 C60 -178.9(11) .
C56 C55 C60 F25 179.4(11) .
C25 C55 C60 F25 -0.1(19) .
C56 C55 C60 C59 -1(2) .
C25 C55 C60 C59 179.6(13) .
C58 C59 C60 C55 -2(2) .
F24 C59 C60 C55 -179.2(12) .
C58 C59 C60 F25 178.0(12) .
F24 C59 C60 F25 0.5(18) .
C29 C30 C61 C66 70.5(18) .
C1 C30 C61 C66 -115.9(15) .
C29 C30 C61 C62 -107.6(17) .
C1 C30 C61 C62 66(2) .
C66 C61 C62 C63 3(2) .
C30 C61 C62 C63 -179.2(15) .
C66 C61 C62 F26 -179.1(10) .
C30 C61 C62 F26 -1(2) .
F26 C62 C63 F27 0(2) .
C61 C62 C63 F27 177.9(11) .
F26 C62 C63 C64 177.6(10) .
C61 C62 C63 C64 -4(2) .
C62 C63 C64 C65 5(2) .
F27 C63 C64 C65 -177.0(12) .
C62 C63 C64 F28 179.3(11) .
F27 C63 C64 F28 -3(2) .
C63 C64 C65 F29 178.1(12) .
F28 C64 C65 F29 3.8(19) .
C63 C64 C65 C66 -4(2) .
F28 C64 C65 C66 -178.7(11) .
C62 C61 C66 C65 -2(2) .
C30 C61 C66 C65 179.9(15) .
C62 C61 C66 F30 -179.6(10) .
C30 C61 C66 F30 2(2) .
F29 C65 C66 C61 -179.9(12) .
C64 C65 C66 C61 3(2) .
F29 C65 C66 F30 -2.0(19) .
C64 C65 C66 F30 -179.4(10) .
C3 C4 N1 C1 -1.4(14) .
C5 C4 N1 C1 -175.1(10) .
C30 C1 N1 C4 -177.7(11) .
C2 C1 N1 C4 1.0(13) .
C10 C9 N2 C6 168.9(11) .
C8 C9 N2 C6 -4.5(14) .
C5 C6 N2 C9 -175.9(10) .
C7 C6 N2 C9 4.2(13) .
C15 C14 N3 C11 -171.3(12) .
C13 C14 N3 C11 4.2(15) .
C10 C11 N3 C14 179.6(12) .
C12 C11 N3 C14 -2.7(14) .
C17 C16 N4 C19 -3.8(14) .
C15 C16 N4 C19 174.3(11) .
C18 C19 N4 C16 3.0(15) .
C20 C19 N4 C16 -176.9(11) .
C25 C24 N5 C21 168.2(11) .
C23 C24 N5 C21 -2.9(12) .
C20 C21 N5 C24 -172.2(11) .
C22 C21 N5 C24 3.3(12) .
C25 C26 N6 C29 -173.7(11) .
C27 C26 N6 C29 0.2(12) .
C30 C29 N6 C26 -176.8(12) .
C28 C29 N6 C26 -0.4(13) .
C3 C2 S1 O1 -161.1(11) .
C1 C2 S1 O1 6.1(12) .
C3 C2 S1 O2 -36.0(13) .
C1 C2 S1 O2 131.2(10) .
C3 C2 S1 C67 80.1(12) .
C1 C2 S1 C67 -112.7(11) .
O1 S1 C67 C68 -48.5(9) .
O2 S1 C67 C68 -176.4(8) .
C2 S1 C67 C68 67.9(10) .
C2 C3 S2 O3 -155.0(11) .
C4 C3 S2 O3 15.3(12) .
C2 C3 S2 O4 -28.2(13) .
C4 C3 S2 O4 142.0(10) .
C2 C3 S2 C69 89.9(13) .
C4 C3 S2 C69 -99.8(11) .
O3 S2 C69 C70 62.6(9) .
O4 S2 C69 C70 -64.8(9) .
C3 S2 C69 C70 176.9(9) .
C18 C17 S3 O5 -160.8(11) .
C16 C17 S3 O5 9.1(13) .
C18 C17 S3 O6 -35.0(13) .
C16 C17 S3 O6 135.0(11) .
C18 C17 S3 C71 85.0(12) .
C16 C17 S3 C71 -105.0(12) .
O5 S3 C71 C72 76.0(10) .
O6 S3 C71 C72 -53.1(10) .
C17 S3 C71 C72 -169.1(9) .
C19 C18 S4 O8 144.7(11) .
C17 C18 S4 O8 -25.4(13) .
C19 C18 S4 O7 14.0(13) .
C17 C18 S4 O7 -156.1(11) .
C19 C18 S4 C73 -99.6(12) .
C17 C18 S4 C73 90.3(12) .
O8 S4 C73 C74 -83.1(9) .
O7 S4 C73 C74 47.7(10) .
C18 S4 C73 C74 159.8(9) .
C80A C75A C76A C77A 0.0 .
C75A C76A C77A C78A 0.0 .
C76A C77A C78A C79A 0.0 .
C77A C78A C79A C80A 0.0 .
C78A C79A C80A C75A 0.0 .
C76A C75A C80A C79A 0.0 .
C86 C81 C82 C83 0(3) .
C81 C82 C83 C84 -2(2) .
C82 C83 C84 C85 3(3) .
C83 C84 C85 C86 0(2) .
C84 C85 C86 C81 -2(2) .
C82 C81 C86 C85 3(3) .
C80B C75B C76B C77B 0.0 .
C75B C76B C77B C78B 0.0 .
C76B C77B C78B C79B 0.0 .
C77B C78B C79B C80B 0.0 .
C78B C79B C80B C75B 0.0 .
C76B C75B C80B C79B 0.0 .
C92 C87 C88 C89 -2(3) .
C87 C88 C89 C90 5(3) .
C88 C89 C90 C91 -7(3) .
C89 C90 C91 C92 5(2) .
C88 C87 C92 C91 0(3) .
C90 C91 C92 C87 -2(3) .
C98 C93 C94 C95 -2(3) .
C93 C94 C95 C96 3(3) .
C94 C95 C96 C97 -6(3) .
C95 C96 C97 C98 8(3) .
C96 C97 C98 C93 -7(3) .
C94 C93 C98 C97 4(3) .
C104 C99 C100 C101 0.0 .
C99 C100 C101 C102 0.0 .
C100 C101 C102 C103 0.0 .
C101 C102 C103 C104 0.0 .
C102 C103 C104 C99 0.0 .
C100 C99 C104 C103 0.0 .
C105 C106 C107 C108 165.7(15) .
C106 C107 C108 C108 -170.8(15) 2_566
